data_4515817
loop_
_publ_author_name
'Esteruelas, Miguel A.'
'Garc\'ia-Yebra, Cristina'
'Mart\'in, Jaime'
'O\~nate, Enrique'

_publ_section_title
;
 Dehydrogenation of Formic Acid Promoted by a
 Trihydride-Hydroxo-Osmium(IV) Complex: Kinetics and Mechanism
;
_journal_issue 12
_journal_name_full 'ACS Catalysis'
_journal_page_first 11314
_journal_paper_doi 10.1021/acscatal.8b02370
_journal_volume 8
_journal_year 2018
_chemical_formula_sum 'C28 H44 O3 Os P2'
_chemical_formula_weight 680.77
_space_group_crystal_system monoclinic
_space_group_IT_number 14
_space_group_name_Hall '-P 2ybc'
_space_group_name_H-M_alt 'P 1 21/c 1'
_atom_sites_solution_hydrogens mixed
_audit_creation_method SHELXL-2016/6
_cell_angle_alpha 90
_cell_angle_beta 90.174(2)
_cell_angle_gamma 90
_cell_formula_units_Z 4
_cell_length_a 15.878(2)
_cell_length_b 10.9673(15)
_cell_length_c 16.462(2)
_cell_measurement_reflns_used 6076
_cell_measurement_temperature 100(2)
_cell_measurement_theta_max 25
_cell_measurement_theta_min 2
_cell_volume 2866.7(6)
_computing_cell_refinement 'SAINT+ v. 7.56a (Bruker AXS, 2008)'
_computing_data_collection 'apex2 v. 7.0 (Bruker AXS, 2009)'
_computing_data_reduction 'SAINT+ v. 7.56a (Bruker AXS, 2008)'
_computing_molecular_graphics 'XP, SHELXTL v. 6.14 (Bruker, 2000)'
_computing_publication_material 'XCIF, SHELXTL v. 6.14 (Bruker, 2000)'
_computing_structure_refinement 'SHELXL-2016/6 (Sheldrick, 2016)'
_computing_structure_solution 'SHELXS-97 (Sheldrick, 1990)'
_diffrn_ambient_temperature 100(2)
_diffrn_detector_area_resol_mean 8.33
_diffrn_measured_fraction_theta_full 1.000
_diffrn_measured_fraction_theta_max 1.000
_diffrn_measurement_device_type 'Bruker APEX DUO system'
_diffrn_measurement_method '\w rotations with narrow frames'
_diffrn_radiation_monochromator graphite
_diffrn_radiation_source 'fine-focus sealed tube'
_diffrn_radiation_type MoK\a
_diffrn_radiation_wavelength 0.71073
_diffrn_reflns_av_R_equivalents 0.0540
_diffrn_reflns_av_unetI/netI 0.0411
_diffrn_reflns_Laue_measured_fraction_full 1.000
_diffrn_reflns_Laue_measured_fraction_max 1.000
_diffrn_reflns_limit_h_max 19
_diffrn_reflns_limit_h_min -19
_diffrn_reflns_limit_k_max 13
_diffrn_reflns_limit_k_min -12
_diffrn_reflns_limit_l_max 19
_diffrn_reflns_limit_l_min -19
_diffrn_reflns_number 27934
_diffrn_reflns_point_group_measured_fraction_full 1.000
_diffrn_reflns_point_group_measured_fraction_max 1.000
_diffrn_reflns_theta_full 25.499
_diffrn_reflns_theta_max 25.499
_diffrn_reflns_theta_min 1.282
_diffrn_standards_decay_% 0
_exptl_absorpt_coefficient_mu 4.586
_exptl_absorpt_correction_T_max 0.862
_exptl_absorpt_correction_T_min 0.673
_exptl_absorpt_correction_type multi-scan
_exptl_absorpt_process_details
;
Absorption correction performed with SADABS program. This is based on the
method of Blessing: Blessing, R. H., Acta Crystallogr., Sect. A 1995, 51, 33.

SADABS: Area-Detector Absorption Correction. Bruker-AXS 
within SAINT+ package, v. 6.1 (2000).
;
_exptl_crystal_colour colourless
_exptl_crystal_density_diffrn 1.577
_exptl_crystal_description 'irregular block'
_exptl_crystal_F_000 1368
_exptl_crystal_size_max 0.189
_exptl_crystal_size_mid 0.134
_exptl_crystal_size_min 0.092
_refine_diff_density_max 3.186
_refine_diff_density_min -0.962
_refine_diff_density_rms 0.158
_refine_ls_extinction_method none
_refine_ls_goodness_of_fit_ref 1.060
_refine_ls_hydrogen_treatment mixed
_refine_ls_matrix_type full
_refine_ls_number_parameters 323
_refine_ls_number_reflns 5335
_refine_ls_number_restraints 13
_refine_ls_restrained_S_all 1.062
_refine_ls_R_factor_all 0.0744
_refine_ls_R_factor_gt 0.0363
_refine_ls_shift/su_max 0.001
_refine_ls_shift/su_mean 0.000
_refine_ls_structure_factor_coef Fsqd
_refine_ls_weighting_details 'w=1/[\s^2^(Fo^2^)+(0.0504P)^2^+5.4000P] where P=(Fo^2^+2Fc^2^)/3'
_refine_ls_weighting_scheme calc
_refine_ls_wR_factor_gt 0.0832
_refine_ls_wR_factor_ref 0.1004
_reflns_Friedel_coverage 0.000
_reflns_number_gt 3419
_reflns_number_total 5335
_reflns_threshold_expression 'I > 2\s(I)'
_cod_data_source_file cs8b02370_si_002.cif
_cod_data_source_block shelx
_cod_original_cell_volume 2866.5(7)
_cod_original_sg_symbol_H-M 'P 21/c'
_cod_database_code 4515817
_shelx_shelxl_version_number 2016/6
_shelx_space_group_comment
;
The symmetry employed for this shelxl refinement is uniquely defined
by the following loop, which should always be used as a source of
symmetry information in preference to the above space-group names.
They are only intended as comments.
;
_shelx_estimated_absorpt_t_min 0.478
_shelx_estimated_absorpt_t_max 0.678

loop_
_space_group_symop_operation_xyz
'x, y, z'
'-x, y+1/2, -z+1/2'
'-x, -y, -z'
'x, -y-1/2, z-1/2'

loop_
_atom_site_label
_atom_site_type_symbol
_atom_site_fract_x
_atom_site_fract_y
_atom_site_fract_z
_atom_site_U_iso_or_equiv
_atom_site_adp_type
_atom_site_occupancy
_atom_site_site_symmetry_order
_atom_site_calc_flag
_atom_site_refinement_flags_posn
_atom_site_refinement_flags_adp
_atom_site_refinement_flags_occupancy
_atom_site_disorder_assembly
_atom_site_disorder_group
Os Os 0.18055(2) 0.50313(3) 0.30309(2) 0.02319(10) Uani 1 1 d D . . . .
H01 H 0.129116 0.613312 0.264003 0.028 Uiso 1 1 d DR U . A .
H02 H 0.0849(13) 0.529(5) 0.324(4) 0.028 Uiso 1 1 d D U . . .
H03 H 0.138(4) 0.420(5) 0.371(3) 0.028 Uiso 1 1 d D U . . .
P1 P 0.13942(12) 0.34330(17) 0.22257(11) 0.0276(4) Uani 1 1 d . . . . .
P2 P 0.22831(11) 0.60710(16) 0.41433(11) 0.0256(4) Uani 1 1 d . . . . .
O1A O 0.2790(5) 0.5587(8) 0.2230(5) 0.041(3) Uiso 0.8 1 d D . P A 1
C1A C 0.2843(8) 0.6530(8) 0.1772(7) 0.032(3) Uiso 0.8 1 d D . P A 1
H1A H 0.330966 0.654761 0.141210 0.039 Uiso 0.8 1 calc R U P A 1
O2A O 0.2378(4) 0.7396(6) 0.1739(4) 0.0361(15) Uiso 0.8 1 d D . P A 1
O1B O 0.2659(17) 0.558(3) 0.2096(16) 0.024(9) Uiso 0.2 1 d D . P A 2
C1B C 0.258(3) 0.668(3) 0.183(3) 0.035(12) Uiso 0.2 1 d D . P A 2
H1B H 0.202961 0.700033 0.190108 0.042 Uiso 0.2 1 calc R U P A 2
O2B O 0.3050(19) 0.740(3) 0.1518(19) 0.062(9) Uiso 0.2 1 d D . P A 2
O3 O 0.2871(3) 0.3788(4) 0.3342(3) 0.0254(10) Uani 1 1 d . . . . .
C2 C 0.1477(5) 0.3386(7) 0.1095(4) 0.0338(17) Uani 1 1 d . . . . .
H2 H 0.118087 0.263786 0.089836 0.041 Uiso 1 1 calc R U . . .
C3 C 0.1045(5) 0.4492(8) 0.0721(5) 0.045(2) Uani 1 1 d . . . . .
H3A H 0.131034 0.523865 0.092542 0.068 Uiso 1 1 calc R U . . .
H3B H 0.044711 0.448967 0.086934 0.068 Uiso 1 1 calc R U . . .
H3C H 0.109752 0.445952 0.012886 0.068 Uiso 1 1 calc R U . . .
C4 C 0.2385(5) 0.3328(8) 0.0810(5) 0.046(2) Uani 1 1 d . . . . .
H4A H 0.240108 0.340336 0.021671 0.069 Uiso 1 1 calc R U . . .
H4B H 0.263275 0.254690 0.097210 0.069 Uiso 1 1 calc R U . . .
H4C H 0.270565 0.399687 0.105573 0.069 Uiso 1 1 calc R U . . .
C5 C 0.0361(5) 0.2694(8) 0.2442(5) 0.0390(19) Uani 1 1 d . . . . .
H5 H 0.027384 0.202906 0.203434 0.047 Uiso 1 1 calc R U . . .
C6 C -0.0363(5) 0.3612(8) 0.2350(5) 0.045(2) Uani 1 1 d . . . . .
H6A H -0.090171 0.319433 0.243150 0.067 Uiso 1 1 calc R U . . .
H6B H -0.034994 0.396813 0.180377 0.067 Uiso 1 1 calc R U . . .
H6C H -0.029983 0.426042 0.275515 0.067 Uiso 1 1 calc R U . . .
C7 C 0.0342(5) 0.2125(8) 0.3286(5) 0.046(2) Uani 1 1 d . . . . .
H7A H 0.046844 0.275074 0.369387 0.070 Uiso 1 1 calc R U . . .
H7B H 0.076408 0.147454 0.331941 0.070 Uiso 1 1 calc R U . . .
H7C H -0.021805 0.178423 0.338847 0.070 Uiso 1 1 calc R U . . .
C8 C 0.2159(5) 0.2276(6) 0.2537(4) 0.0315(17) Uani 1 1 d . . . . .
C9 C 0.2113(5) 0.1066(7) 0.2259(4) 0.0397(19) Uani 1 1 d . . . . .
H9 H 0.165439 0.082271 0.192501 0.048 Uiso 1 1 calc R U . . .
C10 C 0.2721(6) 0.0229(7) 0.2464(5) 0.045(2) Uani 1 1 d . . . . .
H10 H 0.267897 -0.058801 0.227590 0.054 Uiso 1 1 calc R U . . .
C11 C 0.3401(5) 0.0582(7) 0.2950(5) 0.042(2) Uani 1 1 d . . . . .
H11 H 0.382213 0.000088 0.308617 0.051 Uiso 1 1 calc R U . . .
C12 C 0.3471(5) 0.1769(7) 0.3237(5) 0.0334(17) Uani 1 1 d . . . . .
C13 C 0.2838(4) 0.2585(6) 0.3044(4) 0.0272(15) Uani 1 1 d . . . . .
C14 C 0.4233(5) 0.2223(7) 0.3718(5) 0.0395(19) Uani 1 1 d . . . . .
C15 C 0.4824(5) 0.2895(8) 0.3113(6) 0.053(2) Uani 1 1 d . . . . .
H15A H 0.499343 0.233275 0.268119 0.080 Uiso 1 1 calc R U . . .
H15B H 0.532479 0.318666 0.340279 0.080 Uiso 1 1 calc R U . . .
H15C H 0.452430 0.359071 0.287461 0.080 Uiso 1 1 calc R U . . .
C16 C 0.4715(5) 0.1177(8) 0.4123(6) 0.058(3) Uani 1 1 d . . . . .
H16A H 0.433455 0.072446 0.448115 0.087 Uiso 1 1 calc R U . . .
H16B H 0.518350 0.150864 0.444295 0.087 Uiso 1 1 calc R U . . .
H16C H 0.493546 0.062767 0.370509 0.087 Uiso 1 1 calc R U . . .
C17 C 0.3923(4) 0.3177(6) 0.4321(5) 0.0319(17) Uani 1 1 d . . . . .
C18 C 0.4273(4) 0.3332(7) 0.5094(5) 0.040(2) Uani 1 1 d . . . . .
H18 H 0.469458 0.278235 0.527804 0.049 Uiso 1 1 calc R U . . .
C19 C 0.4017(5) 0.4269(8) 0.5594(5) 0.042(2) Uani 1 1 d . . . . .
H19 H 0.425694 0.434804 0.612028 0.050 Uiso 1 1 calc R U . . .
C20 C 0.3407(4) 0.5104(7) 0.5334(4) 0.0341(16) Uani 1 1 d . . . . .
H20 H 0.324606 0.575955 0.567709 0.041 Uiso 1 1 calc R U . . .
C21 C 0.3032(4) 0.4971(7) 0.4566(4) 0.0271(14) Uani 1 1 d . . . . .
C22 C 0.3277(4) 0.3965(6) 0.4102(4) 0.0277(16) Uani 1 1 d . . . . .
C23 C 0.2935(5) 0.7438(7) 0.4035(7) 0.065(3) Uani 1 1 d D . . . .
H23A H 0.261239 0.793805 0.363239 0.078 Uiso 0.65 1 calc R U P B 1
H23B H 0.319345 0.734013 0.458555 0.078 Uiso 0.35 1 calc R U P C 2
C24 C 0.3729(5) 0.7207(8) 0.3618(5) 0.048(2) Uani 1 1 d . . . . .
H24A H 0.361426 0.689228 0.307177 0.072 Uiso 1 1 calc R U . . .
H24B H 0.405733 0.660512 0.392505 0.072 Uiso 1 1 calc R U . . .
H24C H 0.404959 0.796815 0.357804 0.072 Uiso 1 1 calc R U . . .
C25A C 0.3075(8) 0.8304(10) 0.4719(7) 0.041(3) Uiso 0.65 1 d D . P D 1
H25A H 0.336933 0.788466 0.516234 0.062 Uiso 0.65 1 calc R U P D 1
H25B H 0.253059 0.860509 0.491437 0.062 Uiso 0.65 1 calc R U P D 1
H25C H 0.341623 0.899205 0.453103 0.062 Uiso 0.65 1 calc R U P D 1
C25B C 0.2465(13) 0.8613(14) 0.4275(14) 0.041(5) Uiso 0.35 1 d D . P D 2
H25D H 0.287385 0.926215 0.438405 0.062 Uiso 0.35 1 calc R U P D 2
H25E H 0.212996 0.846165 0.476377 0.062 Uiso 0.35 1 calc R U P D 2
H25F H 0.209169 0.886213 0.382955 0.062 Uiso 0.35 1 calc R U P D 2
C26 C 0.1545(4) 0.6381(7) 0.4988(4) 0.0346(18) Uani 1 1 d D . . . .
H26A H 0.188356 0.675482 0.543665 0.042 Uiso 0.65 1 calc R U P E 1
H26B H 0.182313 0.686728 0.542705 0.042 Uiso 0.35 1 calc R U P F 2
C27A C 0.0930(7) 0.7378(10) 0.4677(7) 0.028(3) Uiso 0.65 1 d D . P G 1
H27A H 0.060481 0.705966 0.421636 0.042 Uiso 0.65 1 calc R U P G 1
H27B H 0.125103 0.809461 0.450312 0.042 Uiso 0.65 1 calc R U P G 1
H27C H 0.054480 0.760962 0.511479 0.042 Uiso 0.65 1 calc R U P G 1
C27B C 0.0707(9) 0.695(2) 0.4735(14) 0.033(5) Uiso 0.35 1 d D . P G 2
H27D H 0.043467 0.642889 0.432684 0.049 Uiso 0.35 1 calc R U P G 2
H27E H 0.080764 0.775857 0.450373 0.049 Uiso 0.35 1 calc R U P G 2
H27F H 0.034154 0.702099 0.521054 0.049 Uiso 0.35 1 calc R U P G 2
C28 C 0.1167(5) 0.5215(8) 0.5322(5) 0.048(2) Uani 1 1 d . . . . .
H28A H 0.081814 0.540639 0.579489 0.073 Uiso 1 1 calc R U . . .
H28B H 0.162018 0.465811 0.548400 0.073 Uiso 1 1 calc R U . . .
H28C H 0.081919 0.482766 0.490246 0.073 Uiso 1 1 calc R U . . .

loop_
_atom_site_aniso_label
_atom_site_aniso_U_11
_atom_site_aniso_U_22
_atom_site_aniso_U_33
_atom_site_aniso_U_23
_atom_site_aniso_U_13
_atom_site_aniso_U_12
Os 0.02357(14) 0.02612(15) 0.01988(14) 0.00101(14) 0.00010(9) 0.00190(14)
P1 0.0319(10) 0.0308(10) 0.0201(9) -0.0017(8) 0.0004(7) -0.0007(8)
P2 0.0226(9) 0.0245(9) 0.0296(10) -0.0008(8) -0.0004(7) -0.0020(7)
O3 0.027(2) 0.024(2) 0.025(2) 0.000(2) -0.002(2) 0.0010(19)
C2 0.045(4) 0.039(4) 0.017(4) -0.001(3) 0.004(3) 0.004(4)
C3 0.054(5) 0.054(5) 0.028(4) 0.002(4) -0.003(4) 0.012(4)
C4 0.055(5) 0.053(5) 0.032(4) 0.006(4) 0.014(4) 0.015(4)
C5 0.038(4) 0.051(5) 0.028(4) -0.007(4) 0.004(3) -0.013(4)
C6 0.038(4) 0.051(5) 0.044(5) -0.013(4) 0.003(4) -0.011(4)
C7 0.054(5) 0.059(6) 0.026(4) 0.002(4) 0.005(4) -0.021(4)
C8 0.049(5) 0.027(4) 0.018(4) 0.007(3) 0.002(3) 0.002(3)
C9 0.063(5) 0.027(4) 0.029(4) 0.000(3) 0.002(4) -0.003(4)
C10 0.069(6) 0.027(5) 0.038(5) -0.004(3) 0.000(4) 0.005(4)
C11 0.059(5) 0.029(4) 0.039(5) 0.012(4) 0.006(4) 0.013(4)
C12 0.035(4) 0.032(4) 0.033(4) 0.006(3) 0.009(3) 0.002(3)
C13 0.030(4) 0.023(4) 0.029(4) 0.005(3) 0.007(3) 0.002(3)
C14 0.029(4) 0.032(4) 0.057(5) 0.009(4) 0.001(4) 0.002(3)
C15 0.039(5) 0.055(6) 0.067(6) 0.002(5) 0.019(4) 0.005(4)
C16 0.037(5) 0.049(6) 0.088(7) 0.007(5) -0.011(5) 0.007(4)
C17 0.023(4) 0.030(4) 0.043(5) 0.010(3) -0.001(3) -0.001(3)
C18 0.024(4) 0.049(5) 0.048(5) 0.014(4) -0.006(4) 0.003(3)
C19 0.031(4) 0.057(6) 0.038(5) 0.005(4) -0.012(4) -0.007(4)
C20 0.028(3) 0.040(4) 0.034(4) 0.000(4) -0.003(3) -0.006(4)
C21 0.021(3) 0.033(4) 0.027(3) 0.004(4) -0.002(2) -0.006(3)
C22 0.024(4) 0.032(4) 0.027(4) 0.007(3) -0.003(3) -0.004(3)
C23 0.029(4) 0.033(5) 0.134(10) -0.008(6) 0.009(5) -0.003(4)
C24 0.030(4) 0.067(6) 0.048(5) 0.019(5) -0.012(4) -0.017(4)
C26 0.035(4) 0.048(5) 0.020(4) -0.013(3) -0.001(3) 0.004(4)
C28 0.033(4) 0.079(7) 0.034(4) -0.009(4) 0.008(3) -0.013(4)

loop_
_atom_type_symbol
_atom_type_description
_atom_type_scat_dispersion_real
_atom_type_scat_dispersion_imag
_atom_type_scat_source
C C 0.0033 0.0016 'International Tables Vol C Tables 4.2.6.8 and 6.1.1.4'
H H 0.0000 0.0000 'International Tables Vol C Tables 4.2.6.8 and 6.1.1.4'
O O 0.0106 0.0060 'International Tables Vol C Tables 4.2.6.8 and 6.1.1.4'
P P 0.1023 0.0942 'International Tables Vol C Tables 4.2.6.8 and 6.1.1.4'
Os Os -1.2165 7.6030 'International Tables Vol C Tables 4.2.6.8 and 6.1.1.4'

loop_
_geom_angle_atom_site_label_1
_geom_angle_atom_site_label_2
_geom_angle_atom_site_label_3
_geom_angle
O1A Os O3 76.1(3)
O1B Os O3 81.7(8)
O1A Os P2 96.3(3)
O1B Os P2 103.1(10)
O3 Os P2 82.63(12)
O1A Os P1 94.0(3)
O1B Os P1 88.9(9)
O3 Os P1 83.08(12)
P2 Os P1 159.84(7)
O1A Os H01 84.8
O1B Os H01 79.7
O3 Os H01 160.7
P2 Os H01 96.5
P1 Os H01 101.6
O1A Os H02 142(2)
O1B Os H02 136(2)
O3 Os H02 142(2)
P2 Os H02 93(2)
P1 Os H02 90(2)
H01 Os H02 57.4
O1A Os H03 155(2)
O1B Os H03 159(2)
O3 Os H03 79(2)
P2 Os H03 82(2)
P1 Os H03 81(2)
H01 Os H03 120.0
H02 Os H03 63(3)
C8 P1 C5 103.2(4)
C8 P1 C2 102.2(3)
C5 P1 C2 104.1(3)
C8 P1 Os 100.4(2)
C5 P1 Os 118.1(3)
C2 P1 Os 125.2(3)
C21 P2 C23 102.1(4)
C21 P2 C26 104.3(3)
C23 P2 C26 106.4(4)
C21 P2 Os 100.9(2)
C23 P2 Os 121.1(4)
C26 P2 Os 118.9(2)
C1A O1A Os 129.9(9)
O2A C1A O1A 128.4(12)
O2A C1A H1A 115.8
O1A C1A H1A 115.8
C1B O1B Os 117(2)
O2B C1B O1B 134(4)
O2B C1B H1B 112.8
O1B C1B H1B 112.8
C13 O3 C22 116.8(5)
C13 O3 Os 117.8(4)
C22 O3 Os 117.5(4)
C4 C2 C3 109.6(6)
C4 C2 P1 112.3(5)
C3 C2 P1 110.4(5)
C4 C2 H2 108.1
C3 C2 H2 108.1
P1 C2 H2 108.1
C2 C3 H3A 109.5
C2 C3 H3B 109.5
H3A C3 H3B 109.5
C2 C3 H3C 109.5
H3A C3 H3C 109.5
H3B C3 H3C 109.5
C2 C4 H4A 109.5
C2 C4 H4B 109.5
H4A C4 H4B 109.5
C2 C4 H4C 109.5
H4A C4 H4C 109.5
H4B C4 H4C 109.5
C7 C5 C6 110.0(7)
C7 C5 P1 111.8(5)
C6 C5 P1 110.8(5)
C7 C5 H5 108.0
C6 C5 H5 108.0
P1 C5 H5 108.0
C5 C6 H6A 109.5
C5 C6 H6B 109.5
H6A C6 H6B 109.5
C5 C6 H6C 109.5
H6A C6 H6C 109.5
H6B C6 H6C 109.5
C5 C7 H7A 109.5
C5 C7 H7B 109.5
H7A C7 H7B 109.5
C5 C7 H7C 109.5
H7A C7 H7C 109.5
H7B C7 H7C 109.5
C13 C8 C9 117.4(7)
C13 C8 P1 120.5(5)
C9 C8 P1 122.1(6)
C10 C9 C8 121.1(7)
C10 C9 H9 119.5
C8 C9 H9 119.5
C9 C10 C11 119.8(7)
C9 C10 H10 120.1
C11 C10 H10 120.1
C12 C11 C10 121.1(7)
C12 C11 H11 119.5
C10 C11 H11 119.5
C13 C12 C11 118.1(7)
C13 C12 C14 118.8(7)
C11 C12 C14 123.0(7)
C12 C13 C8 122.5(7)
C12 C13 O3 120.0(6)
C8 C13 O3 117.4(6)
C17 C14 C12 107.7(6)
C17 C14 C16 113.1(7)
C12 C14 C16 112.1(6)
C17 C14 C15 106.7(6)
C12 C14 C15 107.5(7)
C16 C14 C15 109.5(7)
C14 C15 H15A 109.5
C14 C15 H15B 109.5
H15A C15 H15B 109.5
C14 C15 H15C 109.5
H15A C15 H15C 109.5
H15B C15 H15C 109.5
C14 C16 H16A 109.5
C14 C16 H16B 109.5
H16A C16 H16B 109.5
C14 C16 H16C 109.5
H16A C16 H16C 109.5
H16B C16 H16C 109.5
C22 C17 C18 116.9(7)
C22 C17 C14 119.9(7)
C18 C17 C14 123.2(6)
C19 C18 C17 121.1(7)
C19 C18 H18 119.4
C17 C18 H18 119.4
C18 C19 C20 120.7(7)
C18 C19 H19 119.6
C20 C19 H19 119.6
C19 C20 C21 119.9(7)
C19 C20 H20 120.0
C21 C20 H20 120.0
C22 C21 C20 117.1(6)
C22 C21 P2 119.7(5)
C20 C21 P2 123.2(6)
C17 C22 C21 123.8(6)
C17 C22 O3 118.5(6)
C21 C22 O3 117.5(6)
C24 C23 C25A 109.8(8)
C24 C23 C25B 133.3(11)
C24 C23 P2 113.2(6)
C25A C23 P2 122.1(8)
C25B C23 P2 112.7(10)
C24 C23 H23A 103.0
C25A C23 H23A 103.0
P2 C23 H23A 103.0
C24 C23 H23B 93.1
C25B C23 H23B 93.1
P2 C23 H23B 93.1
C23 C24 H24A 109.5
C23 C24 H24B 109.5
H24A C24 H24B 109.5
C23 C24 H24C 109.5
H24A C24 H24C 109.5
H24B C24 H24C 109.5
C23 C25A H25A 109.5
C23 C25A H25B 109.5
H25A C25A H25B 109.5
C23 C25A H25C 109.5
H25A C25A H25C 109.5
H25B C25A H25C 109.5
C23 C25B H25D 109.5
C23 C25B H25E 109.5
H25D C25B H25E 109.5
C23 C25B H25F 109.5
H25D C25B H25F 109.5
H25E C25B H25F 109.5
C28 C26 C27B 95.6(11)
C28 C26 C27A 117.6(7)
C28 C26 P2 111.7(5)
C27B C26 P2 115.0(10)
C27A C26 P2 106.3(6)
C28 C26 H26A 106.9
C27A C26 H26A 106.9
P2 C26 H26A 106.9
C28 C26 H26B 111.2
C27B C26 H26B 111.2
P2 C26 H26B 111.2
C26 C27A H27A 109.5
C26 C27A H27B 109.5
H27A C27A H27B 109.5
C26 C27A H27C 109.5
H27A C27A H27C 109.5
H27B C27A H27C 109.5
C26 C27B H27D 109.5
C26 C27B H27E 109.5
H27D C27B H27E 109.5
C26 C27B H27F 109.5
H27D C27B H27F 109.5
H27E C27B H27F 109.5
C26 C28 H28A 109.5
C26 C28 H28B 109.5
H28A C28 H28B 109.5
C26 C28 H28C 109.5
H28A C28 H28C 109.5
H28B C28 H28C 109.5

loop_
_geom_bond_atom_site_label_1
_geom_bond_atom_site_label_2
_geom_bond_distance
Os O1A 2.137(6)
Os O1B 2.140(12)
Os O3 2.231(4)
Os P2 2.2848(18)
Os P1 2.2915(19)
Os H01 1.5931
Os H02 1.586(10)
Os H03 1.587(10)
P1 C8 1.828(7)
P1 C5 1.864(8)
P1 C2 1.866(7)
P2 C21 1.830(7)
P2 C23 1.830(8)
P2 C26 1.852(7)
O1A C1A 1.283(10)
C1A O2A 1.204(11)
C1A H1A 0.9500
O1B C1B 1.290(16)
C1B O2B 1.198(16)
C1B H1B 0.9500
O3 C13 1.408(8)
O3 C22 1.419(8)
C2 C4 1.518(10)
C2 C3 1.523(10)
C2 H2 1.0000
C3 H3A 0.9800
C3 H3B 0.9800
C3 H3C 0.9800
C4 H4A 0.9800
C4 H4B 0.9800
C4 H4C 0.9800
C5 C7 1.525(10)
C5 C6 1.536(11)
C5 H5 1.0000
C6 H6A 0.9800
C6 H6B 0.9800
C6 H6C 0.9800
C7 H7A 0.9800
C7 H7B 0.9800
C7 H7C 0.9800
C8 C13 1.403(10)
C8 C9 1.405(10)
C9 C10 1.373(11)
C9 H9 0.9500
C10 C11 1.396(11)
C10 H10 0.9500
C11 C12 1.389(11)
C11 H11 0.9500
C12 C13 1.383(9)
C12 C14 1.527(10)
C14 C17 1.525(11)
C14 C16 1.531(10)
C14 C15 1.555(11)
C15 H15A 0.9800
C15 H15B 0.9800
C15 H15C 0.9800
C16 H16A 0.9800
C16 H16B 0.9800
C16 H16C 0.9800
C17 C22 1.388(9)
C17 C18 1.398(10)
C18 C19 1.378(11)
C18 H18 0.9500
C19 C20 1.399(10)
C19 H19 0.9500
C20 C21 1.404(9)
C20 H20 0.9500
C21 C22 1.398(10)
C23 C24 1.459(11)
C23 C25A 1.490(8)
C23 C25B 1.542(9)
C23 H23A 1.0000
C23 H23B 1.0000
C24 H24A 0.9800
C24 H24B 0.9800
C24 H24C 0.9800
C25A H25A 0.9800
C25A H25B 0.9800
C25A H25C 0.9800
C25B H25D 0.9800
C25B H25E 0.9800
C25B H25F 0.9800
C26 C28 1.516(10)
C26 C27B 1.526(9)
C26 C27A 1.553(8)
C26 H26A 1.0000
C26 H26B 1.0000
C27A H27A 0.9800
C27A H27B 0.9800
C27A H27C 0.9800
C27B H27D 0.9800
C27B H27E 0.9800
C27B H27F 0.9800
C28 H28A 0.9800
C28 H28B 0.9800
C28 H28C 0.9800
